data_1536292
loop_
_publ_author_name
'Weil, M.'
'Kubel, F.'

_publ_section_title
;
 Single crystal growth and classification of Eu Al F5 and solid solutions
 M(II)1-x Eux Al F5 (M = Ca, Sr, Ba) within the structural family of
 tetragonal M(II) M(III) F5 compounds
;
_journal_name_full 'Journal of Solid State Chemistry'
_journal_page_first 150
_journal_page_last 156
_journal_paper_doi 10.1006/jssc.2001.9464
_journal_volume 164
_journal_year 2002
_chemical_formula_sum 'Al Eu0.85 F5 Sr0.15'
_chemical_name_systematic '(Eu0.85 Sr0.15) (Al F5)'
_space_group_IT_number 88
_symmetry_space_group_name_Hall '-I 4ad'
_symmetry_space_group_name_H-M 'I 41/a :2'
_cell_angle_alpha 90
_cell_angle_beta 90
_cell_angle_gamma 90
_cell_formula_units_Z 64
_cell_length_a 19.95099
_cell_length_b 19.95099
_cell_length_c 14.3656
_cell_volume 5718.112
_citation_journal_id_ASTM JSSCBI
_cod_data_source_file Weil_JSSCBI_2002_334.cif
_cod_data_source_block Al1Eu0.85F5Sr0.15
_cod_original_formula_sum 'Al1 Eu0.85 F5 Sr0.15'
_cod_database_code 1536292

loop_
_symmetry_equiv_pos_as_xyz
x,y,z
-y+3/4,x+1/4,z+1/4
-x+1/2,-y,z+1/2
y+3/4,-x+3/4,z+3/4
-x,-y,-z
y-3/4,-x-1/4,-z-1/4
x-1/2,y,-z-1/2
-y-3/4,x-3/4,-z-3/4
x+1/2,y+1/2,z+1/2
-y+5/4,x+3/4,z+3/4
-x+1,-y+1/2,z+1
y+5/4,-x+5/4,z+5/4
-x+1/2,-y+1/2,-z+1/2
y-1/4,-x+1/4,-z+1/4
x,y+1/2,-z
-y-1/4,x-1/4,-z-1/4

loop_
_atom_site_label
_atom_site_type_symbol
_atom_site_fract_x
_atom_site_fract_y
_atom_site_fract_z
_atom_site_occupancy
_atom_site_U_iso_or_equiv
F7 F-1 0.07507 0.07473 0.2884 1 0.0
F12 F-1 0.19234 0.16125 0.21047 1 0.0
Sr3 Sr+2 0.16071 0.15809 0.37486 0.151 0.0
F6 F-1 0.06701 0.22615 0.19572 1 0.0
F19 F-1 0.4068 0.55678 0.04249 1 0.0
F9 F-1 0.16137 0.01964 0.6238 1 0.0
F10 F-1 0.1639 0.02192 0.1263 1 0.0
Eu4 Eu+2 0.40978 0.09044 0.12412 0.836 0.0
Eu1 Eu+2 0.08015 0.11368 0.62774 0.854 0.0
F16 F-1 0.27831 0.08623 0.1282 1 0.0
F8 F-1 0.07356 0.07363 0.4609 1 0.0
F5 F-1 0.06754 0.22673 0.55494 1 0.0
Sr1 Sr+2 0.08015 0.11368 0.62774 0.146 0.0
Al4 Al+3 0 0.25 0.27044 1 0.0
Al2 Al+3 0.25136 0.00145 0.12463 1 0.0
F2 F-1 0.01338 0.0085 0.1267 1 0.0
F18 F-1 0.32195 0.18515 0.2109 1 0.0
F3 F-1 0.03218 0.33188 0.2677 1 0.0
F1 F-1 0.01041 0.00559 0.6239 1 0.0
F13 F-1 0.19393 0.1571 0.0391 1 0.0
F4 F-1 0.05428 0.22831 0.37552 1 0.0
F14 F-1 0.19327 0.1593 0.5368 1 0.0
Eu3 Eu+2 0.16071 0.15809 0.37486 0.849 0.0
F11 F-1 0.16715 0.02614 0.3719 1 0.0
Eu2 Eu+2 0.0813 0.11516 0.12101 0.848 0.0
F15 F-1 0.25101 0.00296 -0.0001 1 0.0
Sr2 Sr+2 0.0813 0.11516 0.12101 0.152 0.0
F17 F-1 0.3233 0.18023 0.0395 1 0.0
F20 F-1 0.46843 0.16775 0.0168 1 0.0
Al3 Al+3 0.25684 0.17601 0.12602 1 0.0
Al1 Al+3 0.07736 0.00773 0.37466 1 0.0
Sr4 Sr+2 0.40978 0.09044 0.12412 0.164 0.0
Al5 Al+3 0 0.25 0.48064 1 0.0
